data_2218465
loop_
_publ_author_name
'Li, Hong Liang'

_publ_section_title
;Poly[[{\m~4~-1,2-bis[(3-cyanobenzylidene)hydrazono]-1,2-diphenylethane}bis(trifluoromethanesulfonato)disilver(I)]
 benzene solvate]
;
_journal_coeditor_code LH2619
_journal_issue 6
_journal_name_full 'Acta Crystallographica Section E'
_journal_page_first m785
_journal_paper_doi 10.1107/S1600536808012853
_journal_volume 64
_journal_year 2008
_chemical_formula_iupac '[Ag2 (C F3 O3 S)2 (C30 H20 N6)], C6 H6'
_chemical_formula_moiety 'C32 H20 Ag2 F6 N6 O6 S2, C6 H6'
_chemical_formula_sum 'C38 H26 Ag2 F6 N6 O6 S2'
_chemical_formula_weight 1056.51
_chemical_name_systematic
;
Poly[[{\m~4~-1,2-bis[(3-cyanobenzylidene)hydrazono]-1,2-
diphenylethane}bis(trifluoromethanesulfonato)disilver(I)] benzene solvate]
;
_space_group_IT_number 14
_symmetry_cell_setting monoclinic
_symmetry_space_group_name_Hall '-P 2yn'
_symmetry_space_group_name_H-M 'P 1 21/n 1'
_atom_sites_solution_hydrogens geom
_atom_sites_solution_primary direct
_atom_sites_solution_secondary difmap
_audit_creation_method SHELXL-97
_cell_angle_alpha 90.00
_cell_angle_beta 90.420(2)
_cell_angle_gamma 90.00
_cell_formula_units_Z 4
_cell_length_a 10.8308(9)
_cell_length_b 22.0864(18)
_cell_length_c 17.0949(13)
_cell_measurement_reflns_used 7186
_cell_measurement_temperature 298(2)
_cell_measurement_theta_max 27.4725
_cell_measurement_theta_min 2.1954
_cell_volume 4089.2(6)
_computing_cell_refinement 'SAINT (Bruker, 1997)'
_computing_data_collection 'SMART (Bruker, 1997)'
_computing_data_reduction 'SAINT (Bruker, 1997)'
_computing_molecular_graphics 'SHELXTL (Sheldrick, 2008)'
_computing_publication_material 'SHELXTL (Sheldrick, 2008)'
_computing_structure_refinement 'SHELXTL (Sheldrick, 2008)'
_computing_structure_solution 'SHELXTL (Sheldrick, 2008)'
_diffrn_ambient_temperature 298(2)
_diffrn_measured_fraction_theta_full 0.996
_diffrn_measured_fraction_theta_max 0.996
_diffrn_measurement_device_type 'Bruker SMART APEX CCD'
_diffrn_measurement_method '\f and \w'
_diffrn_radiation_monochromator graphite
_diffrn_radiation_source 'fine-focus sealed tube'
_diffrn_radiation_type MoK\a
_diffrn_radiation_wavelength 0.71073
_diffrn_reflns_av_R_equivalents 0.0264
_diffrn_reflns_av_sigmaI/netI 0.0331
_diffrn_reflns_limit_h_max 13
_diffrn_reflns_limit_h_min -13
_diffrn_reflns_limit_k_max 23
_diffrn_reflns_limit_k_min -28
_diffrn_reflns_limit_l_max 21
_diffrn_reflns_limit_l_min -20
_diffrn_reflns_number 23919
_diffrn_reflns_theta_full 27.00
_diffrn_reflns_theta_max 27.00
_diffrn_reflns_theta_min 2.09
_exptl_absorpt_coefficient_mu 1.140
_exptl_absorpt_correction_T_max 0.8753
_exptl_absorpt_correction_T_min 0.7047
_exptl_absorpt_correction_type multi-scan
_exptl_absorpt_process_details '(SADABS; Sheldrick, 1996)'
_exptl_crystal_colour colorless
_exptl_crystal_density_diffrn 1.716
_exptl_crystal_density_method 'not measured'
_exptl_crystal_description block
_exptl_crystal_F_000 2096
_exptl_crystal_size_max 0.33
_exptl_crystal_size_mid 0.23
_exptl_crystal_size_min 0.12
_refine_diff_density_max 1.156
_refine_diff_density_min -0.286
_refine_ls_extinction_method none
_refine_ls_goodness_of_fit_ref 1.044
_refine_ls_hydrogen_treatment constr
_refine_ls_matrix_type full
_refine_ls_number_parameters 541
_refine_ls_number_reflns 8891
_refine_ls_number_restraints 0
_refine_ls_restrained_S_all 1.044
_refine_ls_R_factor_all 0.0658
_refine_ls_R_factor_gt 0.0478
_refine_ls_shift/su_max 0.002
_refine_ls_shift/su_mean 0.000
_refine_ls_structure_factor_coef Fsqd
_refine_ls_weighting_details 'calc w=1/[\s^2^(Fo^2^)+(0.0788P)^2^+0.28P] where P=(Fo^2^+2Fc^2^)/3'
_refine_ls_weighting_scheme calc
_refine_ls_wR_factor_gt 0.1260
_refine_ls_wR_factor_ref 0.1337
_reflns_number_gt 6637
_reflns_number_total 8891
_reflns_threshold_expression I>2\s(I)
_cod_data_source_file lh2619.cif
_cod_data_source_block I
_cod_original_sg_symbol_H-M 'P 21/n'
_cod_database_code 2218465
_cod_database_fobs_code 2218465

loop_
_symmetry_equiv_pos_as_xyz
'x, y, z'
'-x+1/2, y+1/2, -z+1/2'
'-x, -y, -z'
'x-1/2, -y-1/2, z-1/2'

loop_
_atom_site_type_symbol
_atom_site_label
_atom_site_fract_x
_atom_site_fract_y
_atom_site_fract_z
_atom_site_U_iso_or_equiv
_atom_site_adp_type
_atom_site_calc_flag
_atom_site_refinement_flags
_atom_site_occupancy
Ag Ag1 0.60132(2) 0.346047(14) 0.842000(17) 0.05493(12) Uani d . 1
Ag Ag2 -0.00966(3) 0.327873(17) 0.633415(18) 0.06544(13) Uani d . 1
C C1 0.2343(3) 0.2034(2) 1.0453(2) 0.0601(10) Uani d . 1
C C2 0.1395(3) 0.24169(17) 0.9271(2) 0.0477(8) Uani d . 1
H H2 0.2094 0.2652 0.9189 0.057 Uiso calc R 1
C C3 0.1336(3) 0.20407(18) 0.9907(2) 0.0503(9) Uani d . 1
C C4 0.0299(4) 0.16746(19) 1.0033(3) 0.0601(10) Uani d . 1
H H4 0.0275 0.1413 1.0458 0.072 Uiso calc R 1
C C5 -0.0677(4) 0.1707(2) 0.9522(3) 0.0641(11) Uani d . 1
H H5 -0.1374 0.1471 0.9603 0.077 Uiso calc R 1
C C6 -0.0627(3) 0.20939(19) 0.8882(2) 0.0542(9) Uani d . 1
H H6 -0.1297 0.2116 0.8540 0.065 Uiso calc R 1
C C7 0.0405(3) 0.24457(16) 0.87478(18) 0.0425(7) Uani d . 1
C C8 0.1699(5) 0.1599(3) 0.7178(4) 0.0954(18) Uani d . 1
H H8 0.2471 0.1772 0.7265 0.115 Uiso calc R 1
C C9 0.0980(6) 0.1804(3) 0.6561(4) 0.0965(17) Uani d . 1
H H9 0.1288 0.2100 0.6229 0.116 Uiso calc R 1
C C10 -0.0162(6) 0.1579(3) 0.6435(4) 0.0970(18) Uani d . 1
H H10 -0.0650 0.1726 0.6027 0.116 Uiso calc R 1
C C11 -0.0582(6) 0.1141(4) 0.6903(4) 0.112(2) Uani d . 1
H H11 -0.1370 0.0986 0.6817 0.135 Uiso calc R 1
C C12 0.0122(5) 0.0917(3) 0.7507(4) 0.0990(17) Uani d . 1
H H12 -0.0180 0.0607 0.7820 0.119 Uiso calc R 1
C C13 0.1311(5) 0.1160(3) 0.7651(3) 0.0882(15) Uani d . 1
H H13 0.1803 0.1018 0.8060 0.106 Uiso calc R 1
C C14 0.3169(4) 0.15481(17) 0.4787(2) 0.0525(9) Uani d . 1
C C15 0.4171(3) 0.16303(16) 0.5341(2) 0.0470(8) Uani d . 1
C C16 0.5166(4) 0.12303(19) 0.5335(2) 0.0605(10) Uani d . 1
H H16 0.5211 0.0927 0.4959 0.073 Uiso calc R 1
C C17 0.4111(3) 0.20912(16) 0.58766(18) 0.0410(7) Uani d . 1
H H17 0.3453 0.2362 0.5865 0.049 Uiso calc R 1
C C18 0.6075(4) 0.1290(2) 0.5888(3) 0.0736(13) Uani d . 1
H H18 0.6734 0.1020 0.5895 0.088 Uiso calc R 1
C C19 0.6024(3) 0.1745(2) 0.6435(2) 0.0616(11) Uani d . 1
H H19 0.6651 0.1782 0.6806 0.074 Uiso calc R 1
C C20 0.0456(3) 0.28326(16) 0.80567(19) 0.0455(8) Uani d . 1
H H20 -0.0220 0.2854 0.7719 0.055 Uiso calc R 1
C C21 0.5039(3) 0.21506(17) 0.64378(19) 0.0450(8) Uani d . 1
C C22 0.5014(3) 0.26226(17) 0.70353(19) 0.0459(8) Uani d . 1
H H22 0.5642 0.2635 0.7409 0.055 Uiso calc R 1
C C23 -0.0077(6) 0.3590(3) 0.3969(3) 0.0921(16) Uani d . 1
C C24 0.2354(3) 0.38032(15) 0.71347(18) 0.0381(7) Uani d . 1
C C25 0.2541(3) 0.42213(16) 0.64852(18) 0.0413(7) Uani d . 1
C C26 0.1591(3) 0.44182(19) 0.5994(2) 0.0589(10) Uani d . 1
H H26 0.0792 0.4278 0.6074 0.071 Uiso calc R 1
C C27 0.1816(4) 0.4814(2) 0.5398(3) 0.0678(12) Uani d . 1
H H27 0.1170 0.4927 0.5067 0.081 Uiso calc R 1
C C28 0.2958(4) 0.5046(2) 0.5275(2) 0.0652(11) Uani d . 1
H H28 0.3097 0.5318 0.4869 0.078 Uiso calc R 1
C C29 0.3915(4) 0.4868(2) 0.5771(2) 0.0635(11) Uani d . 1
H H29 0.4701 0.5028 0.5704 0.076 Uiso calc R 1
C C30 0.3710(3) 0.44609(18) 0.6354(2) 0.0507(9) Uani d . 1
H H30 0.4365 0.4340 0.6672 0.061 Uiso calc R 1
C C31 0.3343(3) 0.37729(15) 0.77589(17) 0.0375(7) Uani d . 1
C C32 0.3266(3) 0.41966(16) 0.84254(19) 0.0425(7) Uani d . 1
C C33 0.3737(3) 0.40375(19) 0.9156(2) 0.0543(9) Uani d . 1
H H33 0.4082 0.3656 0.9230 0.065 Uiso calc R 1
C C34 0.3697(4) 0.4441(2) 0.9768(2) 0.0688(12) Uani d . 1
H H34 0.4035 0.4334 1.0251 0.083 Uiso calc R 1
C C35 0.2693(4) 0.4756(2) 0.8338(2) 0.0682(11) Uani d . 1
H H35 0.2333 0.4863 0.7862 0.082 Uiso calc R 1
C C36 0.2660(6) 0.5154(2) 0.8967(3) 0.0917(16) Uani d . 1
H H36 0.2291 0.5532 0.8907 0.110 Uiso calc R 1
C C37 0.3166(5) 0.4996(2) 0.9673(3) 0.0820(14) Uani d . 1
H H37 0.3147 0.5268 1.0089 0.098 Uiso calc R 1
C C38 0.8438(8) 0.4793(3) 0.7793(4) 0.113(2) Uani d . 1
F F1 0.9530(6) 0.4644(4) 0.7917(5) 0.262(4) Uani d . 1
F F2 0.7781(7) 0.4824(2) 0.8418(3) 0.209(3) Uani d . 1
F F3 -0.0577(5) 0.3522(2) 0.3282(3) 0.1588(19) Uani d . 1
F F4 0.0751(5) 0.40079(18) 0.3889(2) 0.1527(17) Uani d . 1
F F5 -0.0909(5) 0.37934(18) 0.4451(3) 0.1540(17) Uani d . 1
F F6 0.8393(6) 0.5347(2) 0.7509(3) 0.185(2) Uani d . 1
N N1 0.1370(2) 0.34714(13) 0.72112(16) 0.0422(6) Uani d . 1
N N2 0.1421(2) 0.31398(13) 0.79151(16) 0.0432(6) Uani d . 1
N N3 0.3146(3) 0.2046(2) 1.0884(2) 0.0801(12) Uani d . 1
N N4 0.2379(3) 0.14639(16) 0.4371(2) 0.0646(9) Uani d . 1
N N5 0.4273(2) 0.34166(13) 0.76968(15) 0.0399(6) Uani d . 1
N N6 0.4161(2) 0.30172(13) 0.70622(15) 0.0435(6) Uani d . 1
O O1 0.7827(4) 0.37030(17) 0.7513(2) 0.0958(12) Uani d . 1
O O2 0.6537(4) 0.4471(3) 0.6981(4) 0.192(3) Uani d . 1
O O3 0.8540(3) 0.43076(19) 0.6441(2) 0.0966(11) Uani d . 1
O O4 0.1109(3) 0.30513(16) 0.50631(17) 0.0794(9) Uani d . 1
O O5 0.1467(2) 0.27367(15) 0.37305(17) 0.0741(9) Uani d . 1
O O6 -0.0434(3) 0.24803(15) 0.4356(2) 0.0845(10) Uani d . 1
S S1 0.77205(10) 0.42631(6) 0.70898(8) 0.0746(3) Uani d . 1
S S2 0.05837(9) 0.28870(5) 0.43195(6) 0.0573(3) Uani d . 1

loop_
_atom_site_aniso_label
_atom_site_aniso_U_11
_atom_site_aniso_U_22
_atom_site_aniso_U_33
_atom_site_aniso_U_12
_atom_site_aniso_U_13
_atom_site_aniso_U_23
Ag1 0.04308(17) 0.0677(2) 0.05368(19) -0.00110(12) -0.02067(13) -0.00059(13)
Ag2 0.0565(2) 0.0816(3) 0.0578(2) -0.01519(15) -0.02769(15) 0.00643(15)
C1 0.044(2) 0.084(3) 0.052(2) 0.0114(19) 0.0044(18) 0.019(2)
C2 0.0314(16) 0.060(2) 0.0514(19) -0.0020(15) -0.0010(14) 0.0036(17)
C3 0.0407(18) 0.062(2) 0.0479(19) 0.0072(16) -0.0016(15) 0.0075(17)
C4 0.061(2) 0.062(3) 0.058(2) 0.0010(19) 0.012(2) 0.0121(19)
C5 0.044(2) 0.076(3) 0.072(3) -0.0169(19) 0.009(2) 0.004(2)
C6 0.0375(18) 0.073(3) 0.052(2) -0.0085(17) -0.0026(15) -0.0030(19)
C7 0.0337(15) 0.053(2) 0.0404(17) -0.0005(14) -0.0043(13) -0.0016(14)
C8 0.066(3) 0.109(5) 0.112(5) -0.009(3) 0.011(3) -0.025(4)
C9 0.091(4) 0.080(4) 0.118(5) 0.006(3) 0.022(4) -0.003(3)
C10 0.102(4) 0.085(4) 0.103(4) 0.005(3) -0.030(4) 0.005(3)
C11 0.083(4) 0.126(6) 0.128(5) -0.018(4) -0.025(4) -0.008(5)
C12 0.095(4) 0.090(4) 0.112(4) -0.009(3) 0.012(4) 0.001(3)
C13 0.093(4) 0.095(4) 0.077(3) 0.004(3) -0.007(3) -0.012(3)
C14 0.054(2) 0.055(2) 0.048(2) 0.0003(17) -0.0112(18) -0.0032(16)
C15 0.0454(18) 0.053(2) 0.0421(18) 0.0015(15) -0.0101(15) 0.0029(15)
C16 0.062(2) 0.063(3) 0.056(2) 0.016(2) -0.0106(19) -0.0164(19)
C17 0.0342(15) 0.050(2) 0.0381(16) 0.0067(14) -0.0057(13) -0.0013(14)
C18 0.061(3) 0.077(3) 0.082(3) 0.027(2) -0.020(2) -0.024(2)
C19 0.047(2) 0.078(3) 0.060(2) 0.0223(19) -0.0180(18) -0.011(2)
C20 0.0355(16) 0.057(2) 0.0440(18) -0.0007(15) -0.0102(14) -0.0013(16)
C21 0.0361(16) 0.057(2) 0.0417(18) 0.0055(14) -0.0062(14) -0.0022(15)
C22 0.0358(16) 0.062(2) 0.0402(17) 0.0055(15) -0.0108(14) -0.0021(15)
C23 0.115(5) 0.083(4) 0.078(4) 0.020(3) 0.000(3) 0.006(3)
C24 0.0321(15) 0.0444(19) 0.0378(16) 0.0053(13) -0.0030(13) -0.0060(14)
C25 0.0374(16) 0.049(2) 0.0373(16) 0.0038(14) -0.0048(13) -0.0029(14)
C26 0.0455(19) 0.063(3) 0.068(2) -0.0023(17) -0.0177(18) 0.014(2)
C27 0.061(2) 0.068(3) 0.073(3) 0.002(2) -0.024(2) 0.026(2)
C28 0.072(3) 0.069(3) 0.055(2) 0.004(2) 0.002(2) 0.015(2)
C29 0.051(2) 0.089(3) 0.051(2) -0.007(2) 0.0028(17) 0.015(2)
C30 0.0399(17) 0.074(3) 0.0385(18) 0.0030(17) -0.0010(14) 0.0049(17)
C31 0.0326(15) 0.0447(19) 0.0351(16) -0.0020(13) -0.0044(12) 0.0012(13)
C32 0.0385(16) 0.048(2) 0.0413(17) -0.0054(14) -0.0021(14) -0.0046(14)
C33 0.0493(19) 0.068(3) 0.046(2) -0.0020(18) -0.0029(16) -0.0052(18)
C34 0.077(3) 0.086(3) 0.044(2) -0.008(2) -0.007(2) -0.009(2)
C35 0.093(3) 0.063(3) 0.048(2) 0.018(2) -0.004(2) -0.0052(19)
C36 0.145(5) 0.061(3) 0.069(3) 0.021(3) 0.009(3) -0.011(2)
C37 0.123(4) 0.073(3) 0.050(2) -0.008(3) 0.010(3) -0.018(2)
C38 0.129(6) 0.105(5) 0.104(5) -0.002(4) 0.017(4) -0.011(4)
F1 0.155(4) 0.333(10) 0.295(8) 0.017(5) -0.108(5) -0.147(7)
F2 0.396(8) 0.116(3) 0.116(3) -0.016(4) 0.116(4) -0.022(3)
F3 0.196(4) 0.167(4) 0.112(3) 0.078(3) -0.057(3) -0.001(3)
F4 0.237(5) 0.088(3) 0.133(3) -0.040(3) 0.015(3) 0.030(2)
F5 0.208(4) 0.099(3) 0.156(3) 0.081(3) 0.068(3) 0.012(2)
F6 0.296(7) 0.100(3) 0.159(4) -0.057(4) 0.074(4) -0.009(3)
N1 0.0327(13) 0.0523(17) 0.0416(15) 0.0013(12) -0.0096(12) -0.0005(12)
N2 0.0356(14) 0.0517(17) 0.0422(15) -0.0060(12) -0.0108(12) 0.0046(12)
N3 0.059(2) 0.122(4) 0.058(2) 0.015(2) -0.0092(18) 0.024(2)
N4 0.064(2) 0.071(2) 0.059(2) 0.0026(17) -0.0234(18) -0.0104(17)
N5 0.0328(13) 0.0513(17) 0.0354(14) -0.0010(11) -0.0074(11) -0.0039(12)
N6 0.0392(14) 0.0516(17) 0.0396(15) 0.0040(12) -0.0085(12) -0.0077(12)
O1 0.127(3) 0.083(2) 0.077(2) 0.008(2) 0.032(2) 0.0112(19)
O2 0.050(2) 0.210(6) 0.316(9) 0.021(3) -0.007(3) 0.021(6)
O3 0.092(2) 0.123(3) 0.076(2) -0.005(2) 0.0248(19) 0.014(2)
O4 0.081(2) 0.096(2) 0.0608(18) -0.0149(18) -0.0072(15) -0.0070(16)
O5 0.0473(14) 0.105(2) 0.0699(18) 0.0017(15) -0.0006(14) -0.0231(17)
O6 0.0638(18) 0.078(2) 0.112(3) -0.0142(16) 0.0123(18) -0.0275(19)
S1 0.0487(6) 0.0939(9) 0.0814(8) 0.0003(5) 0.0038(5) 0.0091(7)
S2 0.0507(5) 0.0619(6) 0.0591(6) -0.0009(4) -0.0021(4) -0.0120(5)

loop_
_atom_type_symbol
_atom_type_description
_atom_type_scat_dispersion_real
_atom_type_scat_dispersion_imag
_atom_type_scat_source
C C 0.0033 0.0016 'International Tables Vol C Tables 4.2.6.8 and 6.1.1.4'
H H 0.0000 0.0000 'International Tables Vol C Tables 4.2.6.8 and 6.1.1.4'
N N 0.0061 0.0033 'International Tables Vol C Tables 4.2.6.8 and 6.1.1.4'
O O 0.0106 0.0060 'International Tables Vol C Tables 4.2.6.8 and 6.1.1.4'
F F 0.0171 0.0103 'International Tables Vol C Tables 4.2.6.8 and 6.1.1.4'
S S 0.1246 0.1234 'International Tables Vol C Tables 4.2.6.8 and 6.1.1.4'
Ag Ag -0.8971 1.1015 'International Tables Vol C Tables 4.2.6.8 and 6.1.1.4'

loop_
_geom_angle_atom_site_label_1
_geom_angle_atom_site_label_2
_geom_angle_atom_site_label_3
_geom_angle_site_symmetry_1
_geom_angle_site_symmetry_3
_geom_angle
_geom_angle_publ_flag
N4 Ag1 N5 4_666 . 165.35(12) y
N4 Ag1 O1 4_666 . 85.26(13) y
N5 Ag1 O1 . . 108.59(11) y
N3 Ag2 N1 4_565 . 157.73(13) y
N3 Ag2 O4 4_565 . 94.85(11) y
N1 Ag2 O4 . . 103.97(10) y
N3 C1 C3 . . 178.0(5) ?
C3 C2 C7 . . 119.8(3) ?
C3 C2 H2 . . 120.1 ?
C7 C2 H2 . . 120.1 ?
C2 C3 C4 . . 120.9(3) ?
C2 C3 C1 . . 119.0(3) ?
C4 C3 C1 . . 120.1(4) ?
C5 C4 C3 . . 119.2(4) ?
C5 C4 H4 . . 120.4 ?
C3 C4 H4 . . 120.4 ?
C4 C5 C6 . . 120.1(4) ?
C4 C5 H5 . . 120.0 ?
C6 C5 H5 . . 120.0 ?
C7 C6 C5 . . 120.9(3) ?
C7 C6 H6 . . 119.6 ?
C5 C6 H6 . . 119.6 ?
C6 C7 C2 . . 119.2(3) ?
C6 C7 C20 . . 120.0(3) ?
C2 C7 C20 . . 120.9(3) ?
C13 C8 C9 . . 121.5(6) ?
C13 C8 H8 . . 119.2 ?
C9 C8 H8 . . 119.2 ?
C10 C9 C8 . . 120.8(6) ?
C10 C9 H9 . . 119.6 ?
C8 C9 H9 . . 119.6 ?
C11 C10 C9 . . 119.1(6) ?
C11 C10 H10 . . 120.4 ?
C9 C10 H10 . . 120.4 ?
C10 C11 C12 . . 121.4(6) ?
C10 C11 H11 . . 119.3 ?
C12 C11 H11 . . 119.3 ?
C11 C12 C13 . . 119.6(6) ?
C11 C12 H12 . . 120.2 ?
C13 C12 H12 . . 120.2 ?
C8 C13 C12 . . 117.4(6) ?
C8 C13 H13 . . 121.3 ?
C12 C13 H13 . . 121.3 ?
N4 C14 C15 . . 177.3(4) ?
C17 C15 C16 . . 121.1(3) ?
C17 C15 C14 . . 119.4(3) ?
C16 C15 C14 . . 119.5(3) ?
C18 C16 C15 . . 119.1(4) ?
C18 C16 H16 . . 120.4 ?
C15 C16 H16 . . 120.4 ?
C15 C17 C21 . . 119.5(3) ?
C15 C17 H17 . . 120.3 ?
C21 C17 H17 . . 120.3 ?
C16 C18 C19 . . 120.6(4) ?
C16 C18 H18 . . 119.7 ?
C19 C18 H18 . . 119.7 ?
C18 C19 C21 . . 120.5(3) ?
C18 C19 H19 . . 119.8 ?
C21 C19 H19 . . 119.8 ?
N2 C20 C7 . . 120.2(3) ?
N2 C20 H20 . . 119.9 ?
C7 C20 H20 . . 119.9 ?
C17 C21 C19 . . 119.1(3) ?
C17 C21 C22 . . 122.2(3) ?
C19 C21 C22 . . 118.7(3) ?
N6 C22 C21 . . 122.2(3) ?
N6 C22 H22 . . 118.9 ?
C21 C22 H22 . . 118.9 ?
F4 C23 F3 . . 105.6(5) ?
F4 C23 F5 . . 107.7(6) ?
F3 C23 F5 . . 109.0(6) ?
F4 C23 S2 . . 112.0(5) ?
F3 C23 S2 . . 111.2(4) ?
F5 C23 S2 . . 111.1(4) ?
N1 C24 C25 . . 123.5(3) ?
N1 C24 C31 . . 118.8(3) ?
C25 C24 C31 . . 117.7(3) ?
C30 C25 C26 . . 116.9(3) ?
C30 C25 C24 . . 119.6(3) ?
C26 C25 C24 . . 123.4(3) ?
C27 C26 C25 . . 121.0(4) ?
C27 C26 H26 . . 119.5 ?
C25 C26 H26 . . 119.5 ?
C28 C27 C26 . . 121.7(4) ?
C28 C27 H27 . . 119.2 ?
C26 C27 H27 . . 119.2 ?
C27 C28 C29 . . 118.3(4) ?
C27 C28 H28 . . 120.8 ?
C29 C28 H28 . . 120.8 ?
C30 C29 C28 . . 120.5(4) ?
C30 C29 H29 . . 119.7 ?
C28 C29 H29 . . 119.7 ?
C29 C30 C25 . . 121.5(3) ?
C29 C30 H30 . . 119.3 ?
C25 C30 H30 . . 119.3 ?
N5 C31 C32 . . 120.1(3) ?
N5 C31 C24 . . 121.5(3) ?
C32 C31 C24 . . 118.3(3) ?
C35 C32 C33 . . 118.8(3) ?
C35 C32 C31 . . 120.5(3) ?
C33 C32 C31 . . 120.7(3) ?
C34 C33 C32 . . 120.4(4) ?
C34 C33 H33 . . 119.8 ?
C32 C33 H33 . . 119.8 ?
C37 C34 C33 . . 120.5(4) ?
C37 C34 H34 . . 119.8 ?
C33 C34 H34 . . 119.8 ?
C32 C35 C36 . . 119.6(4) ?
C32 C35 H35 . . 120.2 ?
C36 C35 H35 . . 120.2 ?
C37 C36 C35 . . 120.6(5) ?
C37 C36 H36 . . 119.7 ?
C35 C36 H36 . . 119.7 ?
C34 C37 C36 . . 120.0(4) ?
C34 C37 H37 . . 120.0 ?
C36 C37 H37 . . 120.0 ?
F1 C38 F2 . . 113.8(8) ?
F1 C38 F6 . . 110.0(8) ?
F2 C38 F6 . . 103.7(6) ?
F1 C38 S1 . . 109.7(5) ?
F2 C38 S1 . . 109.9(6) ?
F6 C38 S1 . . 109.5(6) ?
C24 N1 N2 . . 110.6(3) ?
C24 N1 Ag2 . . 128.6(2) ?
N2 N1 Ag2 . . 120.05(19) ?
C20 N2 N1 . . 114.4(3) ?
C1 N3 Ag2 . 4_666 152.6(4) ?
C14 N4 Ag1 . 4_565 164.0(4) ?
C31 N5 N6 . . 112.7(2) ?
C31 N5 Ag1 . . 125.7(2) ?
N6 N5 Ag1 . . 121.30(19) ?
C22 N6 N5 . . 113.6(3) ?
S1 O1 Ag1 . . 115.1(2) ?
S2 O4 Ag2 . . 126.35(17) ?
O2 S1 O3 . . 117.2(4) ?
O2 S1 O1 . . 115.3(3) ?
O3 S1 O1 . . 113.7(2) ?
O2 S1 C38 . . 105.4(4) ?
O3 S1 C38 . . 101.6(3) ?
O1 S1 C38 . . 100.8(3) ?
O6 S2 O5 . . 113.91(19) ?
O6 S2 O4 . . 115.0(2) ?
O5 S2 O4 . . 114.75(17) ?
O6 S2 C23 . . 104.5(3) ?
O5 S2 C23 . . 103.3(2) ?
O4 S2 C23 . . 103.3(3) ?

loop_
_geom_bond_atom_site_label_1
_geom_bond_atom_site_label_2
_geom_bond_site_symmetry_2
_geom_bond_distance
_geom_bond_publ_flag
Ag1 N4 4_666 2.196(3) y
Ag1 N5 . 2.249(3) y
Ag1 O1 . 2.568(3) y
Ag2 N3 4_565 2.169(3) y
Ag2 N1 . 2.217(3) y
Ag2 O4 . 2.592(3) y
C1 N3 . 1.137(5) ?
C1 C3 . 1.430(5) ?
C2 C3 . 1.371(5) ?
C2 C7 . 1.393(4) ?
C2 H2 . 0.9300 ?
C3 C4 . 1.401(5) ?
C4 C5 . 1.368(6) ?
C4 H4 . 0.9300 ?
C5 C6 . 1.388(6) ?
C5 H5 . 0.9300 ?
C6 C7 . 1.382(5) ?
C6 H6 . 0.9300 ?
C7 C20 . 1.459(5) ?
C8 C13 . 1.334(8) ?
C8 C9 . 1.381(9) ?
C8 H8 . 0.9300 ?
C9 C10 . 1.349(8) ?
C9 H9 . 0.9300 ?
C10 C11 . 1.337(9) ?
C10 H10 . 0.9300 ?
C11 C12 . 1.372(8) ?
C11 H11 . 0.9300 ?
C12 C13 . 1.415(8) ?
C12 H12 . 0.9300 ?
C13 H13 . 0.9300 ?
C14 N4 . 1.124(5) ?
C14 C15 . 1.447(5) ?
C15 C17 . 1.371(5) ?
C15 C16 . 1.394(5) ?
C16 C18 . 1.366(5) ?
C16 H16 . 0.9300 ?
C17 C21 . 1.391(4) ?
C17 H17 . 0.9300 ?
C18 C19 . 1.374(6) ?
C18 H18 . 0.9300 ?
C19 C21 . 1.393(5) ?
C19 H19 . 0.9300 ?
C20 N2 . 1.271(4) ?
C20 H20 . 0.9300 ?
C21 C22 . 1.460(5) ?
C22 N6 . 1.271(4) ?
C22 H22 . 0.9300 ?
C23 F4 . 1.295(7) ?
C23 F3 . 1.299(7) ?
C23 F5 . 1.305(6) ?
C23 S2 . 1.810(6) ?
C24 N1 . 1.300(4) ?
C24 C25 . 1.459(5) ?
C24 C31 . 1.508(4) ?
C25 C30 . 1.392(5) ?
C25 C26 . 1.392(4) ?
C26 C27 . 1.366(6) ?
C26 H26 . 0.9300 ?
C27 C28 . 1.356(6) ?
C27 H27 . 0.9300 ?
C28 C29 . 1.391(6) ?
C28 H28 . 0.9300 ?
C29 C30 . 1.363(5) ?
C29 H29 . 0.9300 ?
C30 H30 . 0.9300 ?
C31 N5 . 1.283(4) ?
C31 C32 . 1.477(4) ?
C32 C35 . 1.390(5) ?
C32 C33 . 1.390(5) ?
C33 C34 . 1.376(5) ?
C33 H33 . 0.9300 ?
C34 C37 . 1.364(7) ?
C34 H34 . 0.9300 ?
C35 C36 . 1.390(6) ?
C35 H35 . 0.9300 ?
C36 C37 . 1.368(7) ?
C36 H36 . 0.9300 ?
C37 H37 . 0.9300 ?
C38 F1 . 1.244(8) ?
C38 F2 . 1.290(7) ?
C38 F6 . 1.317(8) ?
C38 S1 . 1.846(8) ?
N1 N2 . 1.410(4) ?
N3 Ag2 4_666 2.169(3) ?
N4 Ag1 4_565 2.196(3) ?
N5 N6 . 1.403(4) ?
O1 S1 . 1.437(4) ?
O2 S1 . 1.373(4) ?
O3 S1 . 1.429(3) ?
O4 S2 . 1.435(3) ?
O5 S2 . 1.433(3) ?
O6 S2 . 1.423(3) ?

loop_
_geom_hbond_atom_site_label_D
_geom_hbond_atom_site_label_H
_geom_hbond_atom_site_label_A
_geom_hbond_site_symmetry_A
_geom_hbond_distance_DH
_geom_hbond_distance_HA
_geom_hbond_distance_DA
_geom_hbond_angle_DHA
C33 H33 O6 4_666 0.93 2.57 3.486(5) 167.6
C26 H26 O3 1_455 0.93 2.52 3.406(5) 158.5
C22 H22 O5 4_666 0.93 2.56 3.382(4) 147.7
C6 H6 O5 4_566 0.93 2.47 3.178(4) 133.3

loop_
_geom_torsion_atom_site_label_1
_geom_torsion_atom_site_label_2
_geom_torsion_atom_site_label_3
_geom_torsion_atom_site_label_4
_geom_torsion_site_symmetry_1
_geom_torsion
C7 C2 C3 C4 . 1.2(6)
C7 C2 C3 C1 . -177.7(3)
C2 C3 C4 C5 . -1.7(6)
C1 C3 C4 C5 . 177.2(4)
C3 C4 C5 C6 . 0.9(6)
C4 C5 C6 C7 . 0.5(6)
C5 C6 C7 C2 . -1.1(6)
C5 C6 C7 C20 . 177.8(4)
C3 C2 C7 C6 . 0.2(5)
C3 C2 C7 C20 . -178.6(3)
C13 C8 C9 C10 . 2.4(9)
C8 C9 C10 C11 . -1.7(10)
C9 C10 C11 C12 . -0.1(11)
C10 C11 C12 C13 . 1.3(10)
C9 C8 C13 C12 . -1.1(9)
C11 C12 C13 C8 . -0.7(9)
C17 C15 C16 C18 . 2.0(6)
C14 C15 C16 C18 . -176.3(4)
C16 C15 C17 C21 . -1.9(5)
C14 C15 C17 C21 . 176.4(3)
C15 C16 C18 C19 . -1.3(7)
C16 C18 C19 C21 . 0.5(8)
C6 C7 C20 N2 . -177.4(3)
C2 C7 C20 N2 . 1.5(5)
C15 C17 C21 C19 . 1.0(5)
C15 C17 C21 C22 . -178.5(3)
C18 C19 C21 C17 . -0.3(6)
C18 C19 C21 C22 . 179.2(4)
C17 C21 C22 N6 . -2.2(6)
C19 C21 C22 N6 . 178.3(4)
N1 C24 C25 C30 . -166.4(3)
C31 C24 C25 C30 . 15.6(5)
N1 C24 C25 C26 . 16.2(5)
C31 C24 C25 C26 . -161.8(3)
C30 C25 C26 C27 . 2.0(6)
C24 C25 C26 C27 . 179.5(4)
C25 C26 C27 C28 . -2.3(7)
C26 C27 C28 C29 . 0.5(7)
C27 C28 C29 C30 . 1.3(7)
C28 C29 C30 C25 . -1.5(7)
C26 C25 C30 C29 . -0.2(6)
C24 C25 C30 C29 . -177.8(4)
N1 C24 C31 N5 . 94.2(4)
C25 C24 C31 N5 . -87.6(4)
N1 C24 C31 C32 . -90.0(4)
C25 C24 C31 C32 . 88.2(4)
N5 C31 C32 C35 . 147.9(4)
C24 C31 C32 C35 . -27.9(5)
N5 C31 C32 C33 . -33.7(5)
C24 C31 C32 C33 . 150.5(3)
C35 C32 C33 C34 . -3.6(6)
C31 C32 C33 C34 . 178.0(3)
C32 C33 C34 C37 . 1.7(6)
C33 C32 C35 C36 . 3.3(6)
C31 C32 C35 C36 . -178.3(4)
C32 C35 C36 C37 . -1.3(8)
C33 C34 C37 C36 . 0.4(8)
C35 C36 C37 C34 . -0.6(9)
C25 C24 N1 N2 . -176.7(3)
C31 C24 N1 N2 . 1.3(4)
C25 C24 N1 Ag2 . 13.6(5)
C31 C24 N1 Ag2 . -168.4(2)
N3 Ag2 N1 C24 4_565 -168.9(4)
O4 Ag2 N1 C24 . 44.2(3)
N3 Ag2 N1 N2 4_565 22.2(5)
O4 Ag2 N1 N2 . -124.6(2)
C7 C20 N2 N1 . 177.2(3)
C24 N1 N2 C20 . 175.8(3)
Ag2 N1 N2 C20 . -13.5(4)
C32 C31 N5 N6 . 176.0(3)
C24 C31 N5 N6 . -8.3(4)
C32 C31 N5 Ag1 . -10.2(4)
C24 C31 N5 Ag1 . 165.5(2)
N4 Ag1 N5 C31 4_666 44.1(6)
O1 Ag1 N5 C31 . -116.2(3)
N4 Ag1 N5 N6 4_666 -142.5(4)
O1 Ag1 N5 N6 . 57.1(3)
C21 C22 N6 N5 . 177.6(3)
C31 N5 N6 C22 . -173.6(3)
Ag1 N5 N6 C22 . 12.3(4)
N4 Ag1 O1 S1 4_666 -115.8(2)
N5 Ag1 O1 S1 . 59.3(3)
N3 Ag2 O4 S2 4_565 10.7(3)
N1 Ag2 O4 S2 . 178.7(2)
Ag1 O1 S1 O2 . -24.1(4)
Ag1 O1 S1 O3 . -163.4(2)
Ag1 O1 S1 C38 . 88.7(3)
F1 C38 S1 O2 . -178.9(7)
F2 C38 S1 O2 . 55.3(7)
F6 C38 S1 O2 . -58.0(6)
F1 C38 S1 O3 . -56.2(7)
F2 C38 S1 O3 . 178.0(6)
F6 C38 S1 O3 . 64.6(6)
F1 C38 S1 O1 . 60.9(7)
F2 C38 S1 O1 . -64.9(6)
F6 C38 S1 O1 . -178.2(5)
Ag2 O4 S2 O6 . -40.0(3)
Ag2 O4 S2 O5 . -175.0(2)
Ag2 O4 S2 C23 . 73.3(3)
F4 C23 S2 O6 . -178.6(4)
F3 C23 S2 O6 . -60.7(5)
F5 C23 S2 O6 . 60.9(5)
F4 C23 S2 O5 . -59.2(5)
F3 C23 S2 O5 . 58.8(5)
F5 C23 S2 O5 . -179.6(5)
F4 C23 S2 O4 . 60.7(5)
F3 C23 S2 O4 . 178.6(5)
F5 C23 S2 O4 . -59.7(5)
